data_7227177
loop_
_publ_author_name
'Lin, Jie'
'Wang, Renlei'
'Xu, Guohua'
'Ding, Zhengfeng'
'Zhu, Xueshen'
'Liu, Xingzhong'
'Zou, Jian'
'Chen, Guodong'
'Li, Li'
'Liu, Ling'

_publ_section_title
;
 New cadinane sesquiterpenoids from the basidiomycetous fungus Pholiota
 sp.
;
_journal_name_full 'RSC Adv.'
_journal_paper_doi 10.1039/C6RA22448B
_journal_year 2016
_chemical_absolute_configuration unk
_chemical_formula_sum 'C15 H24 O5'
_chemical_formula_weight 284.34
_chemical_name_systematic
;
?
;
_space_group_IT_number 19
_symmetry_cell_setting orthorhombic
_symmetry_space_group_name_Hall 'P 2ac 2ab'
_symmetry_space_group_name_H-M 'P 21 21 21'
_atom_sites_solution_hydrogens geom
_atom_sites_solution_primary direct
_atom_sites_solution_secondary difmap
_audit_creation_method SHELXL-97
_audit_update_record
;
2012-01-09 deposited with the CCDC.
2016-11-09 downloaded from the CCDC.
;
_cell_angle_alpha 90.00
_cell_angle_beta 90.00
_cell_angle_gamma 90.00
_cell_formula_units_Z 4
_cell_length_a 5.5709(11)
_cell_length_b 15.994(3)
_cell_length_c 16.547(3)
_cell_measurement_reflns_used 4972
_cell_measurement_temperature 173(2)
_cell_measurement_theta_max 27.48
_cell_measurement_theta_min 2.46
_cell_volume 1474.4(5)
_computing_cell_refinement 'CrystalClear (Rigaku Inc., 2008)'
_computing_data_collection 'CrystalClear (Rigaku Inc., 2008)'
_computing_data_reduction 'CrystalClear (Rigaku Inc., 2008)'
_computing_molecular_graphics
;
Mercury: visualization and analysis of crystal structures, C. F. Macrae,
P. R. Edgington, P. McCabe, E. Pidcock, G. P. Shields, R. Taylor,
M. Towler and J. van de Streek, J. Appl. Cryst., 39, 453-457, 2006.
;
_computing_publication_material 'SHELX-97 (Sheldrick, 1997)'
_computing_structure_refinement 'SHELX-97 (Sheldrick, 1997)'
_computing_structure_solution 'SHELX-97 (Sheldrick, 1997)'
_diffrn_ambient_temperature 173(2)
_diffrn_detector_area_resol_mean 28.5714
_diffrn_measured_fraction_theta_full 0.990
_diffrn_measured_fraction_theta_max 0.990
_diffrn_measurement_device_type 'MM007HF + CCD (Saturn724+)'
_diffrn_measurement_method '\w scans at fixed \c = 45\%'
_diffrn_radiation_monochromator Confocal
_diffrn_radiation_source 'Rotating Anode'
_diffrn_radiation_type MoK\a
_diffrn_radiation_wavelength 0.71073
_diffrn_reflns_av_R_equivalents 0.0617
_diffrn_reflns_av_sigmaI/netI 0.0338
_diffrn_reflns_limit_h_max 6
_diffrn_reflns_limit_h_min -7
_diffrn_reflns_limit_k_max 20
_diffrn_reflns_limit_k_min -20
_diffrn_reflns_limit_l_max 21
_diffrn_reflns_limit_l_min -20
_diffrn_reflns_number 13237
_diffrn_reflns_theta_full 27.48
_diffrn_reflns_theta_max 27.48
_diffrn_reflns_theta_min 2.46
_exptl_absorpt_coefficient_mu 0.095
_exptl_absorpt_correction_T_max 0.9887
_exptl_absorpt_correction_T_min 0.9785
_exptl_absorpt_correction_type numerical
_exptl_absorpt_process_details 'CrystalClear (Rigaku Inc., 2008)'
_exptl_crystal_colour colorless
_exptl_crystal_density_diffrn 1.281
_exptl_crystal_density_method 'not measured'
_exptl_crystal_description plate
_exptl_crystal_F_000 616
_exptl_crystal_size_max 0.23
_exptl_crystal_size_mid 0.14
_exptl_crystal_size_min 0.12
_refine_diff_density_max 0.159
_refine_diff_density_min -0.182
_refine_diff_density_rms 0.042
_refine_ls_abs_structure_details
;
Flack parameter cannot be determined correctly because the crystal consists of
light atoms only, and because the radiation is MoK\a. In the final stage of
structure refinement with SHELXL, MERG 3 card was used, i.e. Friedel pairs
were merged.

Flack H D (1983), Acta Cryst. A39, 876-881
;
_refine_ls_abs_structure_Flack -0.6(15)
_refine_ls_extinction_method none
_refine_ls_goodness_of_fit_ref 1.110
_refine_ls_hydrogen_treatment constr
_refine_ls_matrix_type full
_refine_ls_number_parameters 204
_refine_ls_number_reflns 1947
_refine_ls_number_restraints 38
_refine_ls_restrained_S_all 1.106
_refine_ls_R_factor_all 0.0471
_refine_ls_R_factor_gt 0.0450
_refine_ls_shift/su_max 0.000
_refine_ls_shift/su_mean 0.000
_refine_ls_structure_factor_coef Fsqd
_refine_ls_weighting_details 'calc w=1/[\s^2^(Fo^2^)+(0.0499P)^2^+0.3929P] where P=(Fo^2^+2Fc^2^)/3'
_refine_ls_weighting_scheme calc
_refine_ls_wR_factor_gt 0.1089
_refine_ls_wR_factor_ref 0.1104
_reflns_number_gt 1885
_reflns_number_total 1947
_reflns_threshold_expression >2sigma(I)
_cod_data_source_file c6ra22448b2.cif
_cod_data_source_block mx382
_cod_original_sg_symbol_H-M P2(1)2(1)2(1)
_cod_database_code 7227177

loop_
_symmetry_equiv_pos_as_xyz
'x, y, z'
'-x+1/2, -y, z+1/2'
'-x, y+1/2, -z+1/2'
'x+1/2, -y+1/2, -z'

loop_
_atom_site_label
_atom_site_type_symbol
_atom_site_fract_x
_atom_site_fract_y
_atom_site_fract_z
_atom_site_U_iso_or_equiv
_atom_site_adp_type
_atom_site_occupancy
_atom_site_symmetry_multiplicity
_atom_site_calc_flag
_atom_site_refinement_flags
_atom_site_disorder_assembly
_atom_site_disorder_group
O2 O -0.3623(4) 0.48586(11) 0.42003(11) 0.0374(5) Uani 1 1 d . B .
H1O2 H -0.4309 0.5199 0.4511 0.045 Uiso 1 1 d R . .
O3 O 0.0505(3) 0.39430(11) 0.00735(10) 0.0311(4) Uani 1 1 d . . .
H1O3 H 0.0137 0.3501 -0.0171 0.037 Uiso 1 1 d R . .
O4 O 0.0889(3) 0.26390(9) 0.10448(10) 0.0272(4) Uani 1 1 d . . .
H1O4 H 0.1841 0.2232 0.1042 0.033 Uiso 1 1 d R . .
O5 O 0.5999(3) 0.25120(10) 0.08973(10) 0.0328(4) Uani 1 1 d . . .
H1O5 H 0.7496 0.2551 0.0942 0.039 Uiso 1 1 d R . .
C1 C 0.1191(4) 0.38395(13) 0.18868(12) 0.0197(4) Uani 1 1 d . . .
H1A H -0.0471 0.3937 0.1679 0.024 Uiso 1 1 calc R . .
C2 C 0.0888(5) 0.33839(14) 0.26937(13) 0.0260(5) Uani 1 1 d . . .
H2A H 0.0394 0.2799 0.2593 0.031 Uiso 1 1 calc R . .
H2B H 0.2441 0.3374 0.2984 0.031 Uiso 1 1 calc R . .
C3 C -0.1000(5) 0.38182(14) 0.32163(13) 0.0255(5) Uani 1 1 d . . .
H3A H -0.2624 0.3671 0.3020 0.031 Uiso 1 1 calc R . .
H3B H -0.0855 0.3623 0.3782 0.031 Uiso 1 1 calc R . .
C4 C -0.0675(5) 0.47503(14) 0.31863(13) 0.0240(5) Uani 1 1 d . B .
C5 C 0.0825(4) 0.51375(13) 0.26816(13) 0.0252(5) Uani 1 1 d . . .
H5A H 0.0997 0.5726 0.2736 0.030 Uiso 1 1 calc R . .
C6 C 0.2264(4) 0.47112(13) 0.20324(12) 0.0216(4) Uani 1 1 d . . .
H6A H 0.3950 0.4643 0.2229 0.026 Uiso 1 1 calc R . .
C7 C 0.2316(5) 0.52054(13) 0.12253(13) 0.0233(5) Uani 1 1 d . C .
H7A H 0.0633 0.5213 0.1015 0.028 Uiso 1 1 calc R . .
C8 C 0.3807(4) 0.47026(14) 0.06193(13) 0.0254(5) Uani 1 1 d . . .
H8A H 0.3895 0.5016 0.0104 0.031 Uiso 1 1 calc R . .
H8B H 0.5462 0.4644 0.0830 0.031 Uiso 1 1 calc R . .
C9 C 0.2791(4) 0.38385(14) 0.04536(13) 0.0244(5) Uani 1 1 d . . .
H9A H 0.3890 0.3533 0.0078 0.029 Uiso 1 1 calc R . .
C10 C 0.2471(4) 0.33205(13) 0.12343(12) 0.0199(4) Uani 1 1 d . . .
C11 C -0.2148(5) 0.52830(15) 0.37316(14) 0.0299(5) Uani 1 1 d D . .
C12 C 0.3127(5) 0.61304(15) 0.12938(16) 0.0339(6) Uani 1 1 d D . .
H12A H 0.2252 0.6410 0.1747 0.041 Uiso 1 1 calc R A 1
C13 C 0.2657(8) 0.66005(18) 0.05018(19) 0.0568(10) Uani 1 1 d . C .
H13A H 0.2962 0.7198 0.0582 0.085 Uiso 1 1 calc R . .
H13B H 0.0983 0.6518 0.0338 0.085 Uiso 1 1 calc R . .
H13C H 0.3726 0.6386 0.0080 0.085 Uiso 1 1 calc R . .
C15 C 0.4875(4) 0.29772(15) 0.15231(13) 0.0244(5) Uani 1 1 d . . .
H15A H 0.5930 0.3445 0.1688 0.029 Uiso 1 1 calc R . .
H15B H 0.4620 0.2613 0.1999 0.029 Uiso 1 1 calc R . .
O1 O -0.229(5) 0.6045(3) 0.3659(16) 0.041(3) Uani 0.55(8) 1 d PDU B 1
C14 C 0.5828(17) 0.6225(18) 0.1414(19) 0.050(4) Uani 0.38(6) 1 d PDU C 1
H14A H 0.6655 0.6115 0.0902 0.075 Uiso 0.38(6) 1 calc PR C 1
H14B H 0.6378 0.5827 0.1823 0.075 Uiso 0.38(6) 1 calc PR C 1
H14C H 0.6187 0.6796 0.1593 0.075 Uiso 0.38(6) 1 calc PR C 1
O1' O -0.174(4) 0.6021(6) 0.3849(15) 0.034(3) Uani 0.45(8) 1 d PDU B 2
C14' C 0.5646(17) 0.6227(9) 0.1645(14) 0.047(3) Uani 0.62(6) 1 d PDU C 2
H14D H 0.6779 0.5890 0.1330 0.070 Uiso 0.62(6) 1 calc PR C 2
H14E H 0.5651 0.6038 0.2208 0.070 Uiso 0.62(6) 1 calc PR C 2
H14F H 0.6125 0.6817 0.1622 0.070 Uiso 0.62(6) 1 calc PR C 2

loop_
_atom_site_aniso_label
_atom_site_aniso_U_11
_atom_site_aniso_U_22
_atom_site_aniso_U_33
_atom_site_aniso_U_23
_atom_site_aniso_U_13
_atom_site_aniso_U_12
O2 0.0419(11) 0.0369(9) 0.0334(9) -0.0035(7) 0.0172(9) 0.0002(9)
O3 0.0341(9) 0.0322(9) 0.0271(8) -0.0024(7) -0.0113(8) 0.0044(8)
O4 0.0218(8) 0.0214(7) 0.0385(9) -0.0074(6) -0.0040(7) 0.0010(7)
O5 0.0201(9) 0.0388(9) 0.0395(9) -0.0205(8) -0.0026(8) 0.0057(8)
C1 0.0193(11) 0.0202(9) 0.0196(9) -0.0021(8) -0.0015(8) 0.0018(9)
C2 0.0286(13) 0.0236(10) 0.0258(10) 0.0014(8) 0.0014(10) 0.0010(10)
C3 0.0294(13) 0.0260(11) 0.0212(10) 0.0008(8) 0.0039(10) -0.0018(10)
C4 0.0265(12) 0.0251(10) 0.0203(9) -0.0046(8) 0.0012(9) 0.0003(10)
C5 0.0294(12) 0.0218(10) 0.0245(10) -0.0052(8) 0.0018(10) -0.0019(10)
C6 0.0215(11) 0.0227(10) 0.0207(9) -0.0034(8) 0.0012(9) -0.0021(9)
C7 0.0263(11) 0.0205(10) 0.0230(10) -0.0010(8) 0.0032(10) 0.0009(9)
C8 0.0274(12) 0.0259(10) 0.0231(10) -0.0005(8) 0.0026(9) 0.0001(10)
C9 0.0266(12) 0.0261(10) 0.0204(10) -0.0036(8) -0.0003(10) 0.0023(10)
C10 0.0189(11) 0.0210(10) 0.0199(9) -0.0032(8) -0.0027(9) -0.0005(9)
C11 0.0346(14) 0.0293(11) 0.0260(11) -0.0060(9) 0.0045(10) -0.0044(11)
C12 0.0439(16) 0.0216(10) 0.0362(13) 0.0001(10) 0.0109(12) -0.0010(11)
C13 0.088(3) 0.0314(13) 0.0513(18) 0.0142(13) 0.013(2) -0.0028(17)
C15 0.0204(11) 0.0289(11) 0.0240(10) -0.0068(9) -0.0020(9) 0.0031(9)
O1 0.050(6) 0.027(2) 0.046(6) -0.014(2) 0.017(5) -0.010(2)
C14 0.059(6) 0.041(6) 0.051(8) 0.006(6) -0.005(5) -0.013(5)
O1' 0.037(5) 0.028(3) 0.037(5) -0.011(3) 0.009(4) -0.003(3)
C14' 0.048(4) 0.029(3) 0.063(6) -0.012(4) -0.001(3) -0.016(3)

loop_
_atom_type_symbol
_atom_type_description
_atom_type_scat_dispersion_real
_atom_type_scat_dispersion_imag
_atom_type_scat_source
C C 0.0033 0.0016 'International Tables Vol C Tables 4.2.6.8 and 6.1.1.4'
H H 0.0000 0.0000 'International Tables Vol C Tables 4.2.6.8 and 6.1.1.4'
O O 0.0106 0.0060 'International Tables Vol C Tables 4.2.6.8 and 6.1.1.4'

loop_
_geom_angle_atom_site_label_1
_geom_angle_atom_site_label_2
_geom_angle_atom_site_label_3
_geom_angle
C11 O2 H1O2 108.0
C9 O3 H1O3 109.3
C10 O4 H1O4 101.7
C15 O5 H1O5 109.5
C2 C1 C6 109.78(17)
C2 C1 C10 114.00(17)
C6 C1 C10 114.83(18)
C2 C1 H1A 105.8
C6 C1 H1A 105.8
C10 C1 H1A 105.8
C3 C2 C1 110.68(18)
C3 C2 H2A 109.5
C1 C2 H2A 109.5
C3 C2 H2B 109.5
C1 C2 H2B 109.5
H2A C2 H2B 108.1
C4 C3 C2 110.45(19)
C4 C3 H3A 109.6
C2 C3 H3A 109.6
C4 C3 H3B 109.6
C2 C3 H3B 109.6
H3A C3 H3B 108.1
C5 C4 C11 117.3(2)
C5 C4 C3 123.8(2)
C11 C4 C3 118.8(2)
C4 C5 C6 124.8(2)
C4 C5 H5A 117.6
C6 C5 H5A 117.6
C5 C6 C1 108.43(18)
C5 C6 C7 113.19(18)
C1 C6 C7 109.54(17)
C5 C6 H6A 108.5
C1 C6 H6A 108.5
C7 C6 H6A 108.5
C8 C7 C12 113.02(19)
C8 C7 C6 107.85(17)
C12 C7 C6 115.35(18)
C8 C7 H7A 106.7
C12 C7 H7A 106.7
C6 C7 H7A 106.7
C9 C8 C7 113.23(19)
C9 C8 H8A 108.9
C7 C8 H8A 108.9
C9 C8 H8B 108.9
C7 C8 H8B 108.9
H8A C8 H8B 107.7
O3 C9 C8 107.75(19)
O3 C9 C10 109.14(19)
C8 C9 C10 112.34(17)
O3 C9 H9A 109.2
C8 C9 H9A 109.2
C10 C9 H9A 109.2
O4 C10 C15 109.52(17)
O4 C10 C1 106.17(17)
C15 C10 C1 112.45(17)
O4 C10 C9 107.17(17)
C15 C10 C9 110.74(19)
C1 C10 C9 110.55(17)
O1' C11 O1 20.7(8)
O1' C11 O2 121.5(8)
O1 C11 O2 121.9(7)
O1' C11 C4 123.3(8)
O1 C11 C4 123.0(7)
O2 C11 C4 113.9(2)
C14 C12 C14' 14.9(10)
C14 C12 C13 103.3(10)
C14' C12 C13 115.6(9)
C14 C12 C7 113.1(11)
C14' C12 C7 113.1(6)
C13 C12 C7 110.8(2)
C14 C12 H12A 109.8
C14' C12 H12A 96.7
C13 C12 H12A 109.8
C7 C12 H12A 109.8
C12 C13 H13A 109.5
C12 C13 H13B 109.5
H13A C13 H13B 109.5
C12 C13 H13C 109.5
H13A C13 H13C 109.5
H13B C13 H13C 109.5
O5 C15 C10 110.32(18)
O5 C15 H15A 109.6
C10 C15 H15A 109.6
O5 C15 H15B 109.6
C10 C15 H15B 109.6
H15A C15 H15B 108.1
C12 C14 H14A 109.5
C12 C14 H14B 109.5
C12 C14 H14C 109.5
C12 C14' H14D 109.5
C12 C14' H14E 109.5
H14D C14' H14E 109.5
C12 C14' H14F 109.5
H14D C14' H14F 109.5
H14E C14' H14F 109.5

loop_
_geom_bond_atom_site_label_1
_geom_bond_atom_site_label_2
_geom_bond_distance
O2 C11 1.318(3)
O2 H1O2 0.8400
O3 C9 1.430(3)
O3 H1O3 0.8400
O4 C10 1.436(3)
O4 H1O4 0.8400
O5 C15 1.420(3)
O5 H1O5 0.8400
C1 C2 1.530(3)
C1 C6 1.536(3)
C1 C10 1.537(3)
C1 H1A 1.0000
C2 C3 1.529(3)
C2 H2A 0.9900
C2 H2B 0.9900
C3 C4 1.503(3)
C3 H3A 0.9900
C3 H3B 0.9900
C4 C5 1.334(3)
C4 C11 1.488(3)
C5 C6 1.504(3)
C5 H5A 0.9500
C6 C7 1.552(3)
C6 H6A 1.0000
C7 C8 1.530(3)
C7 C12 1.551(3)
C7 H7A 1.0000
C8 C9 1.518(3)
C8 H8A 0.9900
C8 H8B 0.9900
C9 C10 1.545(3)
C9 H9A 1.0000
C10 C15 1.524(3)
C11 O1' 1.219(7)
C11 O1 1.228(6)
C12 C14 1.525(8)
C12 C14' 1.527(6)
C12 C13 1.534(4)
C12 H12A 1.0000
C13 H13A 0.9800
C13 H13B 0.9800
C13 H13C 0.9800
C15 H15A 0.9900
C15 H15B 0.9900
C14 H14A 0.9800
C14 H14B 0.9800
C14 H14C 0.9800
C14' H14D 0.9800
C14' H14E 0.9800
C14' H14F 0.9800

loop_
_geom_hbond_atom_site_label_D
_geom_hbond_atom_site_label_H
_geom_hbond_atom_site_label_A
_geom_hbond_distance_DH
_geom_hbond_distance_HA
_geom_hbond_distance_DA
_geom_hbond_angle_DHA
_geom_hbond_site_symmetry_A
O2 H1O2 O3 0.84 1.79 2.619(2) 170.2 2_465
O3 H1O3 O5 0.84 2.07 2.841(2) 151.7 4_455
O4 H1O4 O1 0.84 1.98 2.710(14) 145.4 3_545
O4 H1O4 O1' 0.84 1.94 2.636(7) 138.8 3_545
O4 H1O4 O5 0.84 2.37 2.864(3) 118.0 .
O5 H1O5 O4 0.84 1.90 2.743(3) 179.9 1_655

loop_
_geom_torsion_atom_site_label_1
_geom_torsion_atom_site_label_2
_geom_torsion_atom_site_label_3
_geom_torsion_atom_site_label_4
_geom_torsion
C6 C1 C2 C3 66.3(2)
C10 C1 C2 C3 -163.21(19)
C1 C2 C3 C4 -43.3(3)
C2 C3 C4 C5 9.0(3)
C2 C3 C4 C11 -172.8(2)
C11 C4 C5 C6 -173.5(2)
C3 C4 C5 C6 4.7(4)
C4 C5 C6 C1 16.4(3)
C4 C5 C6 C7 138.1(2)
C2 C1 C6 C5 -50.1(2)
C10 C1 C6 C5 179.95(18)
C2 C1 C6 C7 -174.03(19)
C10 C1 C6 C7 56.0(2)
C5 C6 C7 C8 -179.45(19)
C1 C6 C7 C8 -58.3(2)
C5 C6 C7 C12 53.2(3)
C1 C6 C7 C12 174.31(19)
C12 C7 C8 C9 -171.2(2)
C6 C7 C8 C9 60.1(2)
C7 C8 C9 O3 64.5(2)
C7 C8 C9 C10 -55.7(3)
C2 C1 C10 O4 66.3(2)
C6 C1 C10 O4 -165.76(17)
C2 C1 C10 C15 -53.4(3)
C6 C1 C10 C15 74.5(2)
C2 C1 C10 C9 -177.75(19)
C6 C1 C10 C9 -49.9(2)
O3 C9 C10 O4 43.9(2)
C8 C9 C10 O4 163.34(18)
O3 C9 C10 C15 163.30(17)
C8 C9 C10 C15 -77.3(2)
O3 C9 C10 C1 -71.4(2)
C8 C9 C10 C1 48.1(3)
C5 C4 C11 O1' -14.4(18)
C3 C4 C11 O1' 167.2(18)
C5 C4 C11 O1 10(2)
C3 C4 C11 O1 -168(2)
C5 C4 C11 O2 178.6(2)
C3 C4 C11 O2 0.3(3)
C8 C7 C12 C14 -49.4(13)
C6 C7 C12 C14 75.3(13)
C8 C7 C12 C14' -65.6(10)
C6 C7 C12 C14' 59.1(10)
C8 C7 C12 C13 66.1(3)
C6 C7 C12 C13 -169.2(2)
O4 C10 C15 O5 62.9(2)
C1 C10 C15 O5 -179.28(18)
C9 C10 C15 O5 -55.1(2)
